data_7231068
loop_
_publ_author_name
'Hasa, Dritan'
'Pastore, Mariana'
'Arhangelskis, Mihails'
'Gabriele, Benjamin'
'Cruz-Cabeza, Aurora J.'
'Rauber, Gabriela Schneider'
'Bond, Andrew D.'
'Jones, William'

_publ_section_title
;
 On the kinetics of solvate formation through mechanochemistry
;
_journal_issue 13
_journal_name_full CrystEngComm
_journal_page_first 2097
_journal_paper_doi 10.1039/C8CE00871J
_journal_volume 21
_journal_year 2019
_chemical_formula_moiety 'C7 H8 N4 O2, C4 H7 N O'
_chemical_formula_sum 'C11 H15 N5 O3'
_chemical_formula_weight 265.28
_space_group_crystal_system triclinic
_space_group_IT_number 2
_space_group_name_Hall '-P 1'
_space_group_name_H-M_alt 'P -1'
_symmetry_space_group_name_Hall '-P 1'
_symmetry_space_group_name_H-M 'P -1'
_atom_sites_solution_hydrogens mixed
_audit_creation_method SHELXL-2014/7
_audit_update_record
;
2018-05-18 deposited with the CCDC.
2018-07-03 downloaded from the CCDC.
;
_cell_angle_alpha 82.631(2)
_cell_angle_beta 84.273(2)
_cell_angle_gamma 83.701(3)
_cell_formula_units_Z 2
_cell_length_a 6.6482(3)
_cell_length_b 8.7311(4)
_cell_length_c 10.9852(5)
_cell_measurement_reflns_used 7785
_cell_measurement_temperature 180(2)
_cell_measurement_theta_max 66.59
_cell_measurement_theta_min 4.07
_cell_volume 626.18(5)
_computing_cell_refinement 'SAINT (Bruker, 2014)'
_computing_data_collection 'APEX2 (Bruker, 2014)'
_computing_data_reduction SAINT
_computing_molecular_graphics 'Mercury (Macrae et al., 2008)'
_computing_publication_material SHELXL
_computing_structure_refinement 'SHELXL (Sheldrick, 2015)'
_computing_structure_solution 'SHELXT (Sheldrick, 2015)'
_diffrn_ambient_temperature 180(2)
_diffrn_measured_fraction_theta_full 0.998
_diffrn_measured_fraction_theta_max 0.998
_diffrn_measurement_device_type 'Bruker D8-QUEST PHOTON-100'
_diffrn_measurement_method '\w and \f-scans'
_diffrn_radiation_type CuK\a
_diffrn_radiation_wavelength 1.54178
_diffrn_reflns_av_R_equivalents 0.0442
_diffrn_reflns_av_unetI/netI 0.0245
_diffrn_reflns_Laue_measured_fraction_full 0.998
_diffrn_reflns_Laue_measured_fraction_max 0.998
_diffrn_reflns_limit_h_max 7
_diffrn_reflns_limit_h_min -7
_diffrn_reflns_limit_k_max 10
_diffrn_reflns_limit_k_min -10
_diffrn_reflns_limit_l_max 13
_diffrn_reflns_limit_l_min -13
_diffrn_reflns_number 14518
_diffrn_reflns_point_group_measured_fraction_full 0.998
_diffrn_reflns_point_group_measured_fraction_max 0.998
_diffrn_reflns_theta_full 66.595
_diffrn_reflns_theta_max 66.595
_diffrn_reflns_theta_min 4.073
_diffrn_source 'Incoatec I\mS Cu microsource'
_exptl_absorpt_coefficient_mu 0.887
_exptl_absorpt_correction_T_max 0.7528
_exptl_absorpt_correction_T_min 0.6446
_exptl_absorpt_correction_type multi-scan
_exptl_absorpt_process_details 'SADABS (Bruker, 2014)'
_exptl_crystal_colour colourless
_exptl_crystal_density_diffrn 1.407
_exptl_crystal_description plate
_exptl_crystal_F_000 280
_exptl_crystal_size_max 0.220
_exptl_crystal_size_mid 0.070
_exptl_crystal_size_min 0.020
_refine_diff_density_max 0.267
_refine_diff_density_min -0.215
_refine_diff_density_rms 0.036
_refine_ls_extinction_method none
_refine_ls_goodness_of_fit_ref 1.048
_refine_ls_hydrogen_treatment mixed
_refine_ls_matrix_type full
_refine_ls_number_parameters 182
_refine_ls_number_reflns 2206
_refine_ls_number_restraints 0
_refine_ls_restrained_S_all 1.048
_refine_ls_R_factor_all 0.0434
_refine_ls_R_factor_gt 0.0351
_refine_ls_shift/su_max 0.000
_refine_ls_shift/su_mean 0.000
_refine_ls_structure_factor_coef Fsqd
_refine_ls_weighting_details 'w=1/[\s^2^(Fo^2^)+(0.0383P)^2^+0.2451P] where P=(Fo^2^+2Fc^2^)/3'
_refine_ls_weighting_scheme calc
_refine_ls_wR_factor_gt 0.0855
_refine_ls_wR_factor_ref 0.0896
_reflns_Friedel_coverage 0.000
_reflns_number_gt 1872
_reflns_number_total 2206
_reflns_threshold_expression 'I > 2\s(I)'
_cod_data_source_file c8ce00871j2.cif
_cod_data_source_block wj_b2_0021
_cod_depositor_comments 'Adding full bibliography for 7231067--7231068.cif.'
_cod_database_code 7231068
_cambridge_user_name 'Mariana Pastore'
_cambridge_user_crsid mp797
_cambridge_supervisor_name 'William Jones'
_cambridge_supervisor_crsid wj10
_cambridge_crystallographer_name 'Andrew Bond'
_cambridge_crystallographer_crsid adb29
_cambridge_sample_id MP119
_cambridge_data_id WJ_B2_0021
_shelx_space_group_comment
;
The symmetry employed for this shelxl refinement is uniquely defined
by the following loop, which should always be used as a source of
symmetry information in preference to the above space-group names.
They are only intended as comments.
;
_shelx_estimated_absorpt_t_min 0.829
_shelx_estimated_absorpt_t_max 0.982

loop_
_space_group_symop_operation_xyz
'x, y, z'
'-x, -y, -z'

loop_
_atom_site_label
_atom_site_type_symbol
_atom_site_fract_x
_atom_site_fract_y
_atom_site_fract_z
_atom_site_U_iso_or_equiv
_atom_site_adp_type
_atom_site_occupancy
_atom_site_site_symmetry_order
_atom_site_calc_flag
_atom_site_refinement_flags_posn
_atom_site_refinement_flags_adp
O1 O 0.22474(18) 0.57427(12) 0.78316(9) 0.0343(3) Uani 1 1 d . .
O2 O 0.24935(18) 0.91440(12) 0.42992(10) 0.0328(3) Uani 1 1 d . .
N1 N 0.23053(18) 0.74306(13) 0.60488(11) 0.0233(3) Uani 1 1 d . .
N2 N 0.25740(18) 0.65914(13) 0.40713(10) 0.0231(3) Uani 1 1 d . .
N3 N 0.24169(19) 0.31840(14) 0.61284(12) 0.0242(3) Uani 1 1 d . .
H3 H 0.237(3) 0.261(2) 0.6919(18) 0.037(5) Uiso 1 1 d . .
N4 N 0.26281(19) 0.37965(14) 0.40750(11) 0.0252(3) Uani 1 1 d . .
C1 C 0.2317(2) 0.59433(16) 0.66961(13) 0.0228(3) Uani 1 1 d . .
C2 C 0.2460(2) 0.77986(17) 0.47698(13) 0.0235(3) Uani 1 1 d . .
C3 C 0.2540(2) 0.50969(16) 0.46410(13) 0.0208(3) Uani 1 1 d . .
C4 C 0.2408(2) 0.47764(16) 0.58990(13) 0.0213(3) Uani 1 1 d . .
C5 C 0.2547(2) 0.26694(17) 0.50160(13) 0.0252(3) Uani 1 1 d . .
H5A H 0.2577 0.1604 0.4911 0.030 Uiso 1 1 calc R U
C6 C 0.2193(3) 0.87612(18) 0.67529(14) 0.0316(4) Uani 1 1 d . .
H6A H 0.2055 0.8399 0.7636 0.047 Uiso 1 1 calc R U
H6B H 0.1015 0.9488 0.6540 0.047 Uiso 1 1 calc R U
H6C H 0.3435 0.9286 0.6552 0.047 Uiso 1 1 calc R U
C7 C 0.2759(3) 0.69275(19) 0.27265(14) 0.0336(4) Uani 1 1 d . .
H7A H 0.3901 0.7549 0.2466 0.050 Uiso 1 1 calc R U
H7B H 0.1502 0.7507 0.2455 0.050 Uiso 1 1 calc R U
H7C H 0.2996 0.5952 0.2358 0.050 Uiso 1 1 calc R U
O1A O 0.20761(19) 0.13989(13) 0.83878(10) 0.0356(3) Uani 1 1 d . .
N1A N 0.2723(2) 0.31187(17) 0.96681(12) 0.0341(3) Uani 1 1 d . .
H1A H 0.264(3) 0.393(3) 0.9121(19) 0.046(6) Uiso 1 1 d . .
C1A C 0.2351(2) 0.17372(18) 0.94179(13) 0.0277(3) Uani 1 1 d . .
C2A C 0.2301(3) 0.0644(2) 1.05985(14) 0.0363(4) Uani 1 1 d . .
H2AA H 0.3111 -0.0355 1.0481 0.044 Uiso 1 1 calc R U
H2AB H 0.0890 0.0442 1.0899 0.044 Uiso 1 1 calc R U
C3A C 0.3232(3) 0.1502(2) 1.14942(15) 0.0419(4) Uani 1 1 d . .
H3AA H 0.2544 0.1321 1.2334 0.050 Uiso 1 1 calc R U
H3AB H 0.4699 0.1164 1.1524 0.050 Uiso 1 1 calc R U
C4A C 0.2895(3) 0.3207(2) 1.09743(15) 0.0392(4) Uani 1 1 d . .
H4AA H 0.1636 0.3719 1.1365 0.047 Uiso 1 1 calc R U
H4AB H 0.4058 0.3775 1.1089 0.047 Uiso 1 1 calc R U

loop_
_atom_site_aniso_label
_atom_site_aniso_U_11
_atom_site_aniso_U_22
_atom_site_aniso_U_33
_atom_site_aniso_U_23
_atom_site_aniso_U_13
_atom_site_aniso_U_12
O1 0.0544(7) 0.0281(6) 0.0202(6) -0.0022(4) -0.0042(5) -0.0035(5)
O2 0.0481(7) 0.0197(5) 0.0294(6) 0.0013(4) -0.0050(5) -0.0022(5)
N1 0.0274(7) 0.0197(6) 0.0229(6) -0.0030(5) -0.0044(5) -0.0008(5)
N2 0.0283(7) 0.0208(6) 0.0193(6) 0.0002(5) -0.0024(5) -0.0013(5)
N3 0.0282(7) 0.0206(6) 0.0236(7) -0.0007(5) -0.0021(5) -0.0038(5)
N4 0.0281(7) 0.0232(7) 0.0244(7) -0.0040(5) -0.0013(5) -0.0015(5)
C1 0.0227(8) 0.0228(8) 0.0224(7) -0.0015(6) -0.0026(5) -0.0014(6)
C2 0.0226(7) 0.0229(8) 0.0248(7) -0.0019(6) -0.0037(6) -0.0013(6)
C3 0.0178(7) 0.0210(7) 0.0233(7) -0.0023(6) -0.0020(5) -0.0010(6)
C4 0.0200(7) 0.0210(7) 0.0226(7) -0.0007(6) -0.0020(5) -0.0021(6)
C5 0.0272(8) 0.0211(7) 0.0279(8) -0.0045(6) -0.0021(6) -0.0026(6)
C6 0.0455(10) 0.0236(8) 0.0270(8) -0.0072(6) -0.0059(7) -0.0015(7)
C7 0.0480(10) 0.0308(9) 0.0208(8) 0.0000(6) -0.0021(7) -0.0024(7)
O1A 0.0554(8) 0.0309(6) 0.0220(6) -0.0016(4) -0.0053(5) -0.0108(5)
N1A 0.0515(9) 0.0289(8) 0.0224(7) -0.0010(6) -0.0036(6) -0.0083(6)
C1A 0.0313(8) 0.0294(8) 0.0219(8) -0.0006(6) -0.0013(6) -0.0043(7)
C2A 0.0499(11) 0.0356(9) 0.0230(8) 0.0032(7) -0.0035(7) -0.0092(8)
C3A 0.0543(11) 0.0494(11) 0.0229(8) 0.0015(7) -0.0092(7) -0.0107(9)
C4A 0.0518(11) 0.0428(10) 0.0258(8) -0.0089(7) -0.0049(7) -0.0101(8)

loop_
_atom_type_symbol
_atom_type_description
_atom_type_scat_dispersion_real
_atom_type_scat_dispersion_imag
_atom_type_scat_source
C C 0.0181 0.0091 'International Tables Vol C Tables 4.2.6.8 and 6.1.1.4'
H H 0.0000 0.0000 'International Tables Vol C Tables 4.2.6.8 and 6.1.1.4'
N N 0.0311 0.0180 'International Tables Vol C Tables 4.2.6.8 and 6.1.1.4'
O O 0.0492 0.0322 'International Tables Vol C Tables 4.2.6.8 and 6.1.1.4'

loop_
_geom_angle_atom_site_label_1
_geom_angle_atom_site_label_2
_geom_angle_atom_site_label_3
_geom_angle
C2 N1 C1 126.47(12)
C2 N1 C6 115.11(12)
C1 N1 C6 118.39(12)
C2 N2 C3 119.72(12)
C2 N2 C7 118.93(12)
C3 N2 C7 121.34(12)
C5 N3 C4 105.88(12)
C5 N3 H3 129.2(11)
C4 N3 H3 124.9(11)
C5 N4 C3 103.07(12)
O1 C1 N1 121.23(13)
O1 C1 C4 126.62(13)
N1 C1 C4 112.15(12)
O2 C2 N2 121.78(13)
O2 C2 N1 120.97(13)
N2 C2 N1 117.26(12)
N4 C3 C4 112.23(12)
N4 C3 N2 126.31(12)
C4 C3 N2 121.46(13)
C3 C4 N3 105.11(12)
C3 C4 C1 122.88(13)
N3 C4 C1 132.00(13)
N4 C5 N3 113.70(13)
N4 C5 H5A 123.1
N3 C5 H5A 123.1
N1 C6 H6A 109.5
N1 C6 H6B 109.5
H6A C6 H6B 109.5
N1 C6 H6C 109.5
H6A C6 H6C 109.5
H6B C6 H6C 109.5
N2 C7 H7A 109.5
N2 C7 H7B 109.5
H7A C7 H7B 109.5
N2 C7 H7C 109.5
H7A C7 H7C 109.5
H7B C7 H7C 109.5
C1A N1A C4A 114.23(14)
C1A N1A H1A 121.6(13)
C4A N1A H1A 123.1(13)
O1A C1A N1A 125.85(14)
O1A C1A C2A 125.62(14)
N1A C1A C2A 108.52(13)
C1A C2A C3A 103.94(13)
C1A C2A H2AA 111.0
C3A C2A H2AA 111.0
C1A C2A H2AB 111.0
C3A C2A H2AB 111.0
H2AA C2A H2AB 109.0
C4A C3A C2A 104.26(13)
C4A C3A H3AA 110.9
C2A C3A H3AA 110.9
C4A C3A H3AB 110.9
C2A C3A H3AB 110.9
H3AA C3A H3AB 108.9
N1A C4A C3A 102.54(13)
N1A C4A H4AA 111.3
C3A C4A H4AA 111.3
N1A C4A H4AB 111.3
C3A C4A H4AB 111.3
H4AA C4A H4AB 109.2

loop_
_geom_bond_atom_site_label_1
_geom_bond_atom_site_label_2
_geom_bond_distance
O1 C1 1.2341(18)
O2 C2 1.2228(18)
N1 C2 1.3965(19)
N1 C1 1.3979(19)
N1 C6 1.4675(19)
N2 C2 1.3726(19)
N2 C3 1.3744(18)
N2 C7 1.4642(18)
N3 C5 1.3467(19)
N3 C4 1.3803(19)
N3 H3 0.94(2)
N4 C5 1.3340(19)
N4 C3 1.3559(19)
C1 C4 1.419(2)
C3 C4 1.370(2)
C5 H5A 0.9500
C6 H6A 0.9800
C6 H6B 0.9800
C6 H6C 0.9800
C7 H7A 0.9800
C7 H7B 0.9800
C7 H7C 0.9800
O1A C1A 1.2409(18)
N1A C1A 1.325(2)
N1A C4A 1.463(2)
N1A H1A 0.87(2)
C1A C2A 1.508(2)
C2A C3A 1.525(2)
C2A H2AA 0.9900
C2A H2AB 0.9900
C3A C4A 1.525(3)
C3A H3AA 0.9900
C3A H3AB 0.9900
C4A H4AA 0.9900
C4A H4AB 0.9900

loop_
_geom_hbond_atom_site_label_D
_geom_hbond_atom_site_label_H
_geom_hbond_atom_site_label_A
_geom_hbond_distance_DH
_geom_hbond_distance_HA
_geom_hbond_distance_DA
_geom_hbond_angle_DHA
N3 H3 O1A 0.94(2) 1.82(2) 2.7593(17) 173.7(17)
N1A H1A O1 0.87(2) 2.00(2) 2.8639(18) 175.6(19)

loop_
_geom_torsion_atom_site_label_1
_geom_torsion_atom_site_label_2
_geom_torsion_atom_site_label_3
_geom_torsion_atom_site_label_4
_geom_torsion
C2 N1 C1 O1 177.23(13)
C6 N1 C1 O1 -0.4(2)
C2 N1 C1 C4 -2.9(2)
C6 N1 C1 C4 179.40(13)
C3 N2 C2 O2 179.70(14)
C7 N2 C2 O2 0.6(2)
C3 N2 C2 N1 -0.25(19)
C7 N2 C2 N1 -179.38(13)
C1 N1 C2 O2 -177.83(14)
C6 N1 C2 O2 -0.1(2)
C1 N1 C2 N2 2.1(2)
C6 N1 C2 N2 179.85(13)
C5 N4 C3 C4 0.00(16)
C5 N4 C3 N2 179.99(14)
C2 N2 C3 N4 179.58(13)
C7 N2 C3 N4 -1.3(2)
C2 N2 C3 C4 -0.4(2)
C7 N2 C3 C4 178.69(13)
N4 C3 C4 N3 0.08(16)
N2 C3 C4 N3 -179.91(12)
N4 C3 C4 C1 179.39(13)
N2 C3 C4 C1 -0.6(2)
C5 N3 C4 C3 -0.12(15)
C5 N3 C4 C1 -179.35(15)
O1 C1 C4 C3 -178.07(14)
N1 C1 C4 C3 2.1(2)
O1 C1 C4 N3 1.0(3)
N1 C1 C4 N3 -178.79(14)
C3 N4 C5 N3 -0.09(16)
C4 N3 C5 N4 0.14(17)
C4A N1A C1A O1A 177.38(16)
C4A N1A C1A C2A -2.2(2)
O1A C1A C2A C3A 166.44(16)
N1A C1A C2A C3A -13.99(19)
C1A C2A C3A C4A 23.67(18)
C1A N1A C4A C3A 17.3(2)
C2A C3A C4A N1A -24.46(18)
